data_1518028
loop_
_publ_author_name
'Pascualini, M. E.'
'Di Russo, N. V.'
'Thuijs, A. E.'
'Ozarowski, A.'
'Stoian, S. A.'
'Abboud, K. A.'
'Christou, G.'
'Veige, A. S.'

_publ_section_title
;
 A high-spin square-planar Fe(ii) complex stabilized by a trianionic
 pincer-type ligand and conclusive evidence for retention of geometry and
 spin state in solution
;
_journal_issue 1
_journal_name_full 'Chem. Sci.'
_journal_page_first 608
_journal_paper_doi 10.1039/C4SC02634A
_journal_volume 6
_journal_year 2015
_chemical_formula_moiety 'C36 H49.50 Cl F12 Fe Li2 N O6'
_chemical_formula_sum 'C36 H49.5 Cl F12 Fe Li2 N O6'
_chemical_formula_weight 925.45
_space_group_IT_number 2
_symmetry_cell_setting triclinic
_symmetry_space_group_name_Hall '-P 1'
_symmetry_space_group_name_H-M 'P -1'
_atom_sites_solution_hydrogens geom
_atom_sites_solution_primary direct
_atom_sites_solution_secondary difmap
_audit_creation_method SHELXL-97
_audit_update_record
;
2013-09-18 # Formatted by publCIF
;
_cell_angle_alpha 75.171(1)
_cell_angle_beta 71.664(1)
_cell_angle_gamma 67.768(1)
_cell_formula_units_Z 2
_cell_length_a 12.2600(8)
_cell_length_b 12.5792(8)
_cell_length_c 15.8788(11)
_cell_measurement_reflns_used 9786
_cell_measurement_temperature 100(2)
_cell_measurement_theta_max 28.35
_cell_measurement_theta_min 2.82
_cell_volume 2125.4(2)
_computing_cell_refinement 'Bruker APEX2'
_computing_data_collection 'Bruker APEX2 (Bruker, 2008)'
_computing_data_reduction 'Bruker SAINT (Bruker, 2008)'
_computing_molecular_graphics 'Bruker SHELXTL'
_computing_publication_material 'Bruker SHELXTL'
_computing_structure_refinement 'Bruker SHELXTL'
_computing_structure_solution 'Bruker SHELXTL (Bruker, 2008)'
_diffrn_ambient_temperature 100(2)
_diffrn_measured_fraction_theta_full 0.999
_diffrn_measured_fraction_theta_max 0.999
_diffrn_measurement_device_type 'Bruker APEX-II DUO'
_diffrn_measurement_method 'phi and omega scans'
_diffrn_radiation_monochromator 'Bruker Triumph'
_diffrn_radiation_source 'fine-focus sealed tube'
_diffrn_radiation_type MoK\a
_diffrn_radiation_wavelength 0.71073
_diffrn_reflns_av_R_equivalents 0.0293
_diffrn_reflns_av_sigmaI/netI 0.0203
_diffrn_reflns_limit_h_max 15
_diffrn_reflns_limit_h_min -15
_diffrn_reflns_limit_k_max 16
_diffrn_reflns_limit_k_min -16
_diffrn_reflns_limit_l_max 20
_diffrn_reflns_limit_l_min -20
_diffrn_reflns_number 59227
_diffrn_reflns_theta_full 27.50
_diffrn_reflns_theta_max 27.50
_diffrn_reflns_theta_min 1.37
_diffrn_standards_interval_count 0
_diffrn_standards_interval_time 0
_diffrn_standards_number 0
_exptl_absorpt_coefficient_mu 0.513
_exptl_absorpt_correction_T_max 0.9505
_exptl_absorpt_correction_T_min 0.8739
_exptl_absorpt_correction_type integration
_exptl_absorpt_process_details 'Bruker SADABS'
_exptl_crystal_colour purple
_exptl_crystal_density_diffrn 1.446
_exptl_crystal_density_method 'not measured'
_exptl_crystal_description plates
_exptl_crystal_F_000 955
_exptl_crystal_size_max 0.27
_exptl_crystal_size_mid 0.15
_exptl_crystal_size_min 0.10
_refine_diff_density_max 1.211
_refine_diff_density_min -0.905
_refine_diff_density_rms 0.095
_refine_ls_extinction_method none
_refine_ls_goodness_of_fit_ref 1.043
_refine_ls_hydrogen_treatment constr
_refine_ls_matrix_type full
_refine_ls_number_parameters 598
_refine_ls_number_reflns 9736
_refine_ls_number_restraints 134
_refine_ls_restrained_S_all 1.040
_refine_ls_R_factor_all 0.0954
_refine_ls_R_factor_gt 0.0800
_refine_ls_shift/su_max 0.014
_refine_ls_shift/su_mean 0.001
_refine_ls_structure_factor_coef Fsqd
_refine_ls_weighting_details 'calc w=1/[\s^2^(Fo^2^)+(0.1066P)^2^+5.7198P] where P=(Fo^2^+2Fc^2^)/3'
_refine_ls_weighting_scheme calc
_refine_ls_wR_factor_gt 0.2091
_refine_ls_wR_factor_ref 0.2251
_reflns_number_gt 7936
_reflns_number_total 9736
_reflns_threshold_expression I>2\s(I)
_cod_data_source_file c4sc02634a2.cif
_cod_data_source_block pasc21
_cod_depositor_comments 'Adding full bibliography for 1518028.cif.'
_cod_original_sg_symbol_H-M P-1
_cod_original_formula_sum 'C36 H49.50 Cl F12 Fe Li2 N O6'
_cod_database_code 1518028

loop_
_symmetry_equiv_pos_as_xyz
'x, y, z'
'-x, -y, -z'

loop_
_atom_site_label
_atom_site_type_symbol
_atom_site_fract_x
_atom_site_fract_y
_atom_site_fract_z
_atom_site_U_iso_or_equiv
_atom_site_adp_type
_atom_site_occupancy
_atom_site_symmetry_multiplicity
_atom_site_calc_flag
_atom_site_refinement_flags
_atom_site_disorder_assembly
_atom_site_disorder_group
Fe1 Fe 0.44206(12) 0.78511(11) 0.26438(10) 0.02503(9) Uani 0.2583(9) 1 d PU A 1
Cl1 Cl 0.6475(2) 0.6740(2) 0.22731(19) 0.03672(19) Uani 0.2583(9) 1 d PU A 1
Fe1' Fe 0.44561(5) 0.80151(4) 0.25335(4) 0.02503(9) Uani 0.7417(9) 1 d PU A 2
Cl1' Cl 0.65591(8) 0.69649(7) 0.20221(7) 0.03672(19) Uani 0.7417(9) 1 d PU A 2
F1 F 0.5898(5) 1.0826(5) 0.2457(5) 0.0454(16) Uani 0.2583(9) 1 d PU A 1
F2 F 0.4694(6) 1.1654(6) 0.1600(4) 0.0412(15) Uani 0.2583(9) 1 d PU A 1
F3 F 0.4280(6) 1.2235(5) 0.2872(5) 0.0477(16) Uani 0.2583(9) 1 d PU A 1
C8 C 0.4761(7) 1.1268(7) 0.2450(6) 0.0242(16) Uiso 0.2583(9) 1 d PU A 1
F4 F 0.4935(6) 1.0015(7) 0.4106(5) 0.0511(18) Uani 0.2583(9) 1 d PU A 1
F5 F 0.3050(6) 1.1090(6) 0.4269(5) 0.0483(18) Uani 0.2583(9) 1 d PU A 1
F6 F 0.3598(7) 0.9239(6) 0.4316(5) 0.0502(18) Uani 0.2583(9) 1 d PU A 1
C9 C 0.3893(6) 1.0176(6) 0.3909(5) 0.0164(14) Uiso 0.2583(9) 1 d PU A 1
F7 F 0.3017(7) 0.6621(6) 0.1229(5) 0.0550(19) Uani 0.2583(9) 1 d PU A 1
F8 F 0.2326(7) 0.8286(5) 0.1614(4) 0.0417(17) Uani 0.2583(9) 1 d PU A 1
F9 F 0.1179(7) 0.7239(7) 0.2015(5) 0.055(2) Uani 0.2583(9) 1 d PU A 1
C18 C 0.2254(7) 0.7204(7) 0.1868(5) 0.0202(15) Uiso 0.2583(9) 1 d PU A 1
F10 F 0.3882(6) 0.4772(5) 0.2272(5) 0.0488(18) Uani 0.2583(9) 1 d PU A 1
F11 F 0.1972(5) 0.5074(5) 0.2791(5) 0.0435(15) Uani 0.2583(9) 1 d PU A 1
F12 F 0.3170(6) 0.4791(5) 0.3605(4) 0.0431(17) Uani 0.2583(9) 1 d PU A 1
C19 C 0.2938(7) 0.5317(6) 0.2828(5) 0.0184(15) Uiso 0.2583(9) 1 d PU A 1
F1' F 0.6093(3) 1.0764(3) 0.2028(3) 0.0839(12) Uani 0.7417(9) 1 d PU A 2
F2' F 0.4768(3) 1.1487(3) 0.1247(2) 0.0761(11) Uani 0.7417(9) 1 d PU A 2
F3' F 0.4562(3) 1.2259(2) 0.2366(3) 0.0868(11) Uani 0.7417(9) 1 d PU A 2
C8' C 0.4872(4) 1.1268(4) 0.2068(4) 0.0561(11) Uiso 0.7417(9) 1 d PU A 2
F4' F 0.5256(3) 1.0182(3) 0.3801(3) 0.0878(10) Uani 0.7417(9) 1 d PU A 2
F5' F 0.3446(3) 1.1381(2) 0.3977(2) 0.0708(9) Uani 0.7417(9) 1 d PU A 2
F6' F 0.3748(3) 0.9545(3) 0.42156(19) 0.0657(10) Uani 0.7417(9) 1 d PU A 2
C9' C 0.4171(4) 1.0377(4) 0.3667(3) 0.0506(10) Uiso 0.7417(9) 1 d PU A 2
F7' F 0.3126(3) 0.6263(3) 0.1249(2) 0.0699(9) Uani 0.7417(9) 1 d PU A 2
F8' F 0.2373(3) 0.7963(3) 0.1608(2) 0.0577(8) Uani 0.7417(9) 1 d PU A 2
F9' F 0.1336(3) 0.6799(3) 0.2104(2) 0.0670(8) Uani 0.7417(9) 1 d PU A 2
C18' C 0.2481(4) 0.6854(4) 0.1955(3) 0.0442(9) Uiso 0.7417(9) 1 d PU A 2
F10' F 0.4241(2) 0.4547(2) 0.2409(2) 0.0532(8) Uani 0.7417(9) 1 d PU A 2
F11' F 0.2366(2) 0.4725(2) 0.29908(19) 0.0508(6) Uani 0.7417(9) 1 d PU A 2
F12' F 0.3468(2) 0.4661(2) 0.38317(17) 0.0461(7) Uani 0.7417(9) 1 d PU A 2
C19' C 0.3243(3) 0.5087(3) 0.3030(3) 0.0333(7) Uiso 0.7417(9) 1 d PU A 2
O1 O 0.49185(15) 0.93438(14) 0.24638(12) 0.0349(4) Uani 1 1 d . . .
C1 C 0.4159(2) 1.0392(2) 0.2739(2) 0.0414(6) Uani 1 1 d . A .
O2 O 0.40797(15) 0.65766(13) 0.25601(12) 0.0318(4) Uani 1 1 d . . .
C11 C 0.2940(2) 0.6478(2) 0.27685(17) 0.0347(5) Uani 1 1 d . A .
N1 N 0.27273(18) 0.88138(16) 0.30432(15) 0.0327(5) Uani 1 1 d . . .
Li1 Li 0.6691(4) 0.8824(5) 0.2108(4) 0.0545(15) Uani 1 1 d . A .
Li2 Li 0.5655(5) 0.5399(4) 0.2235(3) 0.0448(13) Uani 1 1 d . A .
C2 C 0.2860(2) 1.0801(2) 0.26191(17) 0.0345(6) Uani 1 1 d . . .
C3 C 0.2226(2) 1.0005(2) 0.27880(17) 0.0326(6) Uani 1 1 d . A .
C4 C 0.1052(3) 1.0460(3) 0.2641(3) 0.0520(9) Uani 1 1 d . . .
H4A H 0.0615 0.9941 0.2731 0.062 Uiso 1 1 calc R A .
C5 C 0.0506(3) 1.1629(3) 0.2373(3) 0.0570(9) Uani 1 1 d . A .
H5A H -0.0288 1.1894 0.2277 0.068 Uiso 1 1 calc R . .
C6 C 0.1109(3) 1.2423(2) 0.2241(2) 0.0508(9) Uani 1 1 d . . .
C7 C 0.2263(3) 1.1989(2) 0.23642(19) 0.0429(7) Uani 1 1 d . A .
H7A H 0.2686 1.2521 0.2273 0.052 Uiso 1 1 calc R . .
C10 C 0.0513(4) 1.3714(3) 0.1956(3) 0.0746(13) Uani 1 1 d . A .
H10A H 0.0979 1.4151 0.2035 0.112 Uiso 1 1 calc R . .
H10B H -0.0319 1.3966 0.2326 0.112 Uiso 1 1 calc R . .
H10C H 0.0496 1.3859 0.1323 0.112 Uiso 1 1 calc R . .
C12 C 0.2009(2) 0.71010(19) 0.35481(16) 0.0301(5) Uani 1 1 d . . .
C13 C 0.1951(2) 0.82199(19) 0.36241(17) 0.0313(6) Uani 1 1 d . A .
C14 C 0.1098(3) 0.8704(2) 0.4377(2) 0.0457(8) Uani 1 1 d . . .
H14A H 0.1060 0.9439 0.4461 0.055 Uiso 1 1 calc R A .
C15 C 0.0319(3) 0.8165(2) 0.4994(2) 0.0474(8) Uani 1 1 d . A .
H15A H -0.0240 0.8532 0.5487 0.057 Uiso 1 1 calc R . .
C16 C 0.0345(2) 0.7084(2) 0.49003(18) 0.0382(6) Uani 1 1 d . . .
C17 C 0.1200(2) 0.6580(2) 0.41797(17) 0.0349(6) Uani 1 1 d . A .
H17A H 0.1237 0.5837 0.4112 0.042 Uiso 1 1 calc R . .
C20 C -0.0505(3) 0.6480(3) 0.5568(2) 0.0486(8) Uani 1 1 d . A .
H20A H -0.0631 0.5951 0.5277 0.073 Uiso 1 1 calc R . .
H20B H -0.1286 0.7061 0.5784 0.073 Uiso 1 1 calc R . .
H20C H -0.0149 0.6036 0.6076 0.073 Uiso 1 1 calc R . .
O3 O 0.76863(19) 0.84382(18) 0.29490(16) 0.0520(6) Uani 1 1 d . . .
C21 C 0.7420(4) 0.7623(4) 0.3750(3) 0.0566(6) Uiso 0.75 1 d P A 1
H21A H 0.6607 0.7572 0.3828 0.068 Uiso 0.75 1 calc PR A 1
H21B H 0.7407 0.7905 0.4282 0.068 Uiso 0.75 1 calc PR A 1
C22 C 0.8366(4) 0.6428(4) 0.3684(3) 0.0566(6) Uiso 0.75 1 d P A 1
H22A H 0.8171 0.5891 0.4232 0.085 Uiso 0.75 1 calc PR A 1
H22B H 0.9169 0.6477 0.3615 0.085 Uiso 0.75 1 calc PR A 1
H22C H 0.8369 0.6143 0.3163 0.085 Uiso 0.75 1 calc PR A 1
C23 C 0.8486(4) 0.8996(4) 0.3007(3) 0.0566(6) Uiso 0.75 1 d P A 1
H23A H 0.8759 0.9411 0.2402 0.068 Uiso 0.75 1 calc PR A 1
H23B H 0.9214 0.8382 0.3169 0.068 Uiso 0.75 1 calc PR A 1
C24 C 0.7992(4) 0.9835(4) 0.3653(3) 0.0566(6) Uiso 0.75 1 d P A 1
H24A H 0.8618 1.0156 0.3628 0.085 Uiso 0.75 1 calc PR A 1
H24B H 0.7747 0.9435 0.4262 0.085 Uiso 0.75 1 calc PR A 1
H24C H 0.7285 1.0467 0.3493 0.085 Uiso 0.75 1 calc PR A 1
C21' C 0.8077(16) 0.7282(15) 0.3513(12) 0.071(2) Uiso 0.25 1 d P A 2
H21C H 0.8358 0.6652 0.3150 0.085 Uiso 0.25 1 calc PR A 2
H21D H 0.8751 0.7223 0.3756 0.085 Uiso 0.25 1 calc PR A 2
C22' C 0.7039(15) 0.7182(15) 0.4234(12) 0.071(2) Uiso 0.25 1 d P A 2
H22D H 0.7263 0.6429 0.4620 0.106 Uiso 0.25 1 calc PR A 2
H22E H 0.6379 0.7240 0.3984 0.106 Uiso 0.25 1 calc PR A 2
H22F H 0.6769 0.7809 0.4588 0.106 Uiso 0.25 1 calc PR A 2
C23' C 0.8496(18) 0.9092(17) 0.2784(12) 0.071(2) Uiso 0.25 1 d P A 2
H23C H 0.8111 0.9646 0.3220 0.085 Uiso 0.25 1 calc PR A 2
H23D H 0.9239 0.8534 0.2963 0.085 Uiso 0.25 1 calc PR A 2
C24' C 0.8894(15) 0.9730(15) 0.1961(11) 0.071(2) Uiso 0.25 1 d P A 2
H24D H 0.9452 1.0079 0.2022 0.106 Uiso 0.25 1 calc PR A 2
H24E H 0.8194 1.0346 0.1777 0.106 Uiso 0.25 1 calc PR A 2
H24F H 0.9315 0.9213 0.1507 0.106 Uiso 0.25 1 calc PR A 2
O4 O 0.7685(6) 0.9251(6) 0.0995(4) 0.0813(10) Uiso 0.50 1 d PU A 1
C31 C 0.7124(9) 0.9941(9) 0.0129(7) 0.0813(10) Uiso 0.50 1 d PU A 1
H31A H 0.6314 1.0519 0.0313 0.098 Uiso 0.50 1 calc PR A 1
H31B H 0.7667 1.0345 -0.0317 0.098 Uiso 0.50 1 calc PR A 1
C32 C 0.7049(9) 0.9182(8) -0.0180(7) 0.0813(10) Uiso 0.50 1 d PU A 1
H32A H 0.6704 0.9534 -0.0705 0.122 Uiso 0.50 1 calc PR A 1
H32B H 0.6522 0.8782 0.0277 0.122 Uiso 0.50 1 calc PR A 1
H32C H 0.7859 0.8622 -0.0360 0.122 Uiso 0.50 1 calc PR A 1
C33 C 0.8905(8) 0.8393(8) 0.0763(7) 0.0813(10) Uiso 0.50 1 d PU A 1
H33A H 0.8943 0.7947 0.0317 0.098 Uiso 0.50 1 calc PR A 1
H33B H 0.9106 0.7841 0.1304 0.098 Uiso 0.50 1 calc PR A 1
C34 C 0.9828(8) 0.9110(8) 0.0354(7) 0.0813(10) Uiso 0.50 1 d PU A 1
H34A H 1.0657 0.8574 0.0188 0.122 Uiso 0.50 1 calc PR A 1
H34B H 0.9779 0.9547 0.0802 0.122 Uiso 0.50 1 calc PR A 1
H34C H 0.9618 0.9652 -0.0181 0.122 Uiso 0.50 1 calc PR A 1
O4' O 0.7814(6) 0.8882(6) 0.0774(5) 0.0874(11) Uiso 0.50 1 d PU A 2
C31' C 0.7535(9) 0.9706(10) 0.0104(8) 0.0874(11) Uiso 0.50 1 d PU A 2
H31C H 0.8257 0.9656 -0.0408 0.105 Uiso 0.50 1 calc PR A 2
H31D H 0.7256 1.0478 0.0291 0.105 Uiso 0.50 1 calc PR A 2
C32' C 0.6440(9) 0.9540(9) -0.0199(7) 0.0874(11) Uiso 0.50 1 d PU A 2
H32D H 0.6225 1.0146 -0.0703 0.131 Uiso 0.50 1 calc PR A 2
H32E H 0.5725 0.9603 0.0309 0.131 Uiso 0.50 1 calc PR A 2
H32F H 0.6723 0.8774 -0.0381 0.131 Uiso 0.50 1 calc PR A 2
C33' C 0.8642(9) 0.7852(9) 0.0264(7) 0.0874(11) Uiso 0.50 1 d PU A 2
H33C H 0.8159 0.7444 0.0158 0.105 Uiso 0.50 1 calc PR A 2
H33D H 0.9139 0.8117 -0.0320 0.105 Uiso 0.50 1 calc PR A 2
C34' C 0.9415(9) 0.7095(9) 0.0887(7) 0.0874(11) Uiso 0.50 1 d PU A 2
H34D H 0.9979 0.6401 0.0625 0.131 Uiso 0.50 1 calc PR A 2
H34E H 0.8899 0.6860 0.1462 0.131 Uiso 0.50 1 calc PR A 2
H34F H 0.9875 0.7523 0.0984 0.131 Uiso 0.50 1 calc PR A 2
O5 O 0.6608(3) 0.4640(3) 0.1184(2) 0.0488(7) Uiso 0.75 1 d PU A 1
C41 C 0.7172(7) 0.5236(7) 0.0400(5) 0.1019(11) Uiso 0.75 1 d PU A 1
H41A H 0.7699 0.4694 -0.0032 0.122 Uiso 0.75 1 calc PR A 1
H41B H 0.7680 0.5585 0.0543 0.122 Uiso 0.75 1 calc PR A 1
C42 C 0.6195(7) 0.6168(7) 0.0003(5) 0.1019(11) Uiso 0.75 1 d PU A 1
H42C H 0.6565 0.6604 -0.0546 0.153 Uiso 0.75 1 calc PR A 1
H42D H 0.5677 0.6697 0.0436 0.153 Uiso 0.75 1 calc PR A 1
H42E H 0.5703 0.5813 -0.0143 0.153 Uiso 0.75 1 calc PR A 1
C43 C 0.6558(7) 0.3595(7) 0.1010(5) 0.1019(11) Uiso 0.75 1 d PU A 1
H43A H 0.6295 0.3777 0.0445 0.122 Uiso 0.75 1 calc PR A 1
H43B H 0.5933 0.3341 0.1501 0.122 Uiso 0.75 1 calc PR A 1
C44 C 0.7722(7) 0.2616(7) 0.0930(5) 0.1019(11) Uiso 0.75 1 d PU A 1
H44C H 0.7607 0.1940 0.0815 0.153 Uiso 0.75 1 calc PR A 1
H44D H 0.7984 0.2414 0.1489 0.153 Uiso 0.75 1 calc PR A 1
H44E H 0.8343 0.2847 0.0431 0.153 Uiso 0.75 1 calc PR A 1
O5' O 0.6287(6) 0.4940(7) 0.0996(5) 0.0415(18) Uiso 0.25 1 d PDU A 2
C41' C 0.6192(11) 0.5421(19) 0.0131(9) 0.136(5) Uiso 0.25 1 d PDU A 2
H41C H 0.5461 0.6119 0.0130 0.163 Uiso 0.25 1 calc PR A 2
H41D H 0.6128 0.4854 -0.0168 0.163 Uiso 0.25 1 calc PR A 2
C42' C 0.7274(12) 0.5730(15) -0.0332(12) 0.136(5) Uiso 0.25 1 d PDU A 2
H42A H 0.7186 0.6503 -0.0225 0.163 Uiso 0.25 1 calc PR A 2
H42B H 0.7455 0.5740 -0.0987 0.163 Uiso 0.25 1 calc PR A 2
C43' C 0.8231(12) 0.4807(18) 0.0061(11) 0.136(5) Uiso 0.25 1 d PDU A 2
H43C H 0.8709 0.4219 -0.0343 0.163 Uiso 0.25 1 calc PR A 2
H43D H 0.8788 0.5138 0.0159 0.163 Uiso 0.25 1 calc PR A 2
C44' C 0.7605(11) 0.4278(19) 0.0919(12) 0.136(5) Uiso 0.25 1 d PDU A 2
H44A H 0.7869 0.4352 0.1424 0.163 Uiso 0.25 1 calc PR A 2
H44B H 0.7772 0.3444 0.0919 0.163 Uiso 0.25 1 calc PR A 2
O6 O 0.6178(5) 0.4283(5) 0.3261(4) 0.0840(9) Uiso 0.55 1 d PDU A 1
C51 C 0.6339(8) 0.3102(6) 0.3554(5) 0.0840(9) Uiso 0.55 1 d PDU A 1
H51A H 0.7185 0.2637 0.3298 0.101 Uiso 0.55 1 calc PR A 1
H51B H 0.5785 0.2875 0.3351 0.101 Uiso 0.55 1 calc PR A 1
C52 C 0.6088(8) 0.2885(7) 0.4505(5) 0.0840(9) Uiso 0.55 1 d PDU A 1
H52A H 0.6663 0.2133 0.4711 0.101 Uiso 0.55 1 calc PR A 1
H52B H 0.5251 0.2855 0.4765 0.101 Uiso 0.55 1 calc PR A 1
C53 C 0.6223(8) 0.3827(7) 0.4783(5) 0.0840(9) Uiso 0.55 1 d PDU A 1
H53A H 0.7032 0.3596 0.4906 0.101 Uiso 0.55 1 calc PR A 1
H53B H 0.5590 0.4059 0.5332 0.101 Uiso 0.55 1 calc PR A 1
C54 C 0.6091(8) 0.4767(7) 0.4036(5) 0.0840(9) Uiso 0.55 1 d PDU A 1
H54A H 0.6739 0.5117 0.3899 0.101 Uiso 0.55 1 calc PR A 1
H54B H 0.5294 0.5378 0.4185 0.101 Uiso 0.55 1 calc PR A 1
O6' O 0.6410(7) 0.4195(6) 0.3079(5) 0.0851(12) Uiso 0.45 1 d PDU A 2
C51' C 0.6791(10) 0.2986(7) 0.3076(6) 0.0851(12) Uiso 0.45 1 d PDU A 2
H51C H 0.7506 0.2768 0.2568 0.102 Uiso 0.45 1 calc PR A 2
H51D H 0.6131 0.2777 0.2998 0.102 Uiso 0.45 1 calc PR A 2
C52' C 0.7099(10) 0.2373(8) 0.3904(6) 0.0851(12) Uiso 0.45 1 d PDU A 2
H52C H 0.7990 0.2010 0.3817 0.102 Uiso 0.45 1 calc PR A 2
H52D H 0.6711 0.1762 0.4169 0.102 Uiso 0.45 1 calc PR A 2
C53' C 0.6627(10) 0.3273(8) 0.4466(6) 0.0851(12) Uiso 0.45 1 d PDU A 2
H53C H 0.7085 0.3074 0.4930 0.102 Uiso 0.45 1 calc PR A 2
H53D H 0.5755 0.3408 0.4762 0.102 Uiso 0.45 1 calc PR A 2
C54' C 0.6819(9) 0.4287(8) 0.3808(6) 0.0851(12) Uiso 0.45 1 d PDU A 2
H54C H 0.6327 0.5022 0.4049 0.102 Uiso 0.45 1 calc PR A 2
H54D H 0.7686 0.4233 0.3619 0.102 Uiso 0.45 1 calc PR A 2

loop_
_atom_site_aniso_label
_atom_site_aniso_U_11
_atom_site_aniso_U_22
_atom_site_aniso_U_33
_atom_site_aniso_U_23
_atom_site_aniso_U_13
_atom_site_aniso_U_12
Fe1 0.02764(14) 0.01641(14) 0.03190(17) -0.00445(12) 0.00049(13) -0.01389(12)
Cl1 0.0291(3) 0.0346(3) 0.0456(5) -0.0133(3) 0.0058(3) -0.0169(3)
Fe1' 0.02764(14) 0.01641(14) 0.03190(17) -0.00445(12) 0.00049(13) -0.01389(12)
Cl1' 0.0291(3) 0.0346(3) 0.0456(5) -0.0133(3) 0.0058(3) -0.0169(3)
F1 0.035(2) 0.036(2) 0.073(4) -0.017(2) -0.002(2) -0.0238(19)
F2 0.049(3) 0.056(3) 0.025(2) -0.006(2) 0.005(2) -0.035(2)
F3 0.051(3) 0.033(2) 0.071(3) -0.029(2) -0.003(3) -0.022(2)
F4 0.051(3) 0.053(3) 0.061(3) -0.007(3) -0.033(3) -0.015(2)
F5 0.046(3) 0.051(3) 0.045(3) -0.024(3) 0.001(3) -0.012(3)
F6 0.075(3) 0.045(3) 0.037(3) 0.006(3) -0.014(3) -0.034(3)
F7 0.064(3) 0.066(3) 0.045(3) -0.045(2) 0.009(3) -0.026(3)
F8 0.069(3) 0.031(2) 0.032(3) -0.005(2) -0.011(3) -0.025(2)
F9 0.050(3) 0.075(4) 0.048(4) -0.018(3) -0.004(3) -0.031(3)
F10 0.037(3) 0.034(3) 0.068(3) -0.031(2) 0.019(3) -0.014(2)
F11 0.032(2) 0.044(3) 0.062(3) -0.030(2) 0.003(2) -0.018(2)
F12 0.064(3) 0.018(2) 0.044(3) 0.002(2) -0.028(2) -0.001(2)
F1' 0.0586(14) 0.0521(13) 0.143(3) -0.0152(17) -0.0040(18) -0.0372(11)
F2' 0.0895(19) 0.0543(14) 0.0656(19) 0.0120(14) 0.0090(16) -0.0392(13)
F3' 0.0840(17) 0.0335(10) 0.158(3) -0.0231(15) -0.030(2) -0.0301(11)
F4' 0.0748(16) 0.0849(17) 0.129(2) -0.0640(16) -0.0547(16) 0.0014(15)
F5' 0.0803(18) 0.0549(13) 0.0820(16) -0.0443(12) -0.0314(14) 0.0038(13)
F6' 0.093(2) 0.0543(16) 0.0348(13) -0.0074(12) -0.0189(13) -0.0041(15)
F7' 0.0933(18) 0.0936(17) 0.0458(13) -0.0426(12) 0.0043(12) -0.0520(14)
F8' 0.0778(15) 0.0578(16) 0.0504(14) 0.0040(12) -0.0308(12) -0.0318(12)
F9' 0.0666(13) 0.1007(19) 0.0621(15) -0.0161(14) -0.0214(12) -0.0510(13)
F10' 0.0446(12) 0.0302(10) 0.0774(16) -0.0302(10) 0.0206(12) -0.0187(9)
F11' 0.0448(10) 0.0472(10) 0.0713(14) -0.0335(9) 0.0126(10) -0.0326(8)
F12' 0.0590(13) 0.0217(9) 0.0476(13) 0.0038(9) -0.0071(11) -0.0130(9)
O1 0.0354(7) 0.0274(7) 0.0438(9) -0.0084(6) -0.0025(7) -0.0160(6)
C1 0.0469(12) 0.0252(10) 0.0577(15) -0.0109(10) -0.0129(11) -0.0146(9)
O2 0.0337(7) 0.0250(6) 0.0384(8) -0.0113(6) 0.0008(6) -0.0150(6)
C11 0.0388(10) 0.0369(10) 0.0354(11) -0.0151(8) 0.0043(9) -0.0245(8)
N1 0.0302(8) 0.0224(8) 0.0430(11) -0.0050(7) 0.0007(8) -0.0137(7)
Li1 0.038(2) 0.053(2) 0.074(3) -0.004(2) -0.006(2) -0.0265(19)
Li2 0.054(3) 0.031(2) 0.042(2) -0.0100(17) -0.008(2) -0.0062(19)
C2 0.0457(12) 0.0235(9) 0.0329(11) -0.0057(8) -0.0055(10) -0.0122(9)
C3 0.0351(10) 0.0233(9) 0.0371(12) -0.0054(8) -0.0040(9) -0.0106(8)
C4 0.0397(13) 0.0325(12) 0.083(2) -0.0057(13) -0.0160(14) -0.0115(11)
C5 0.0461(15) 0.0381(14) 0.081(2) -0.0067(14) -0.0225(15) -0.0029(12)
C6 0.0672(18) 0.0279(12) 0.0474(15) -0.0023(11) -0.0167(14) -0.0046(12)
C7 0.0616(15) 0.0243(10) 0.0427(13) -0.0026(9) -0.0119(12) -0.016(1)
C10 0.102(3) 0.0305(15) 0.083(2) -0.0002(15) -0.040(2) -0.0041(17)
C12 0.0321(9) 0.0280(9) 0.0327(11) -0.0088(8) -0.0019(8) -0.0148(8)
C13 0.0261(9) 0.0239(9) 0.0423(12) -0.0067(9) -0.0020(9) -0.0107(8)
C14 0.0432(13) 0.0254(10) 0.0599(16) -0.0169(10) 0.0112(12) -0.0144(9)
C15 0.0448(13) 0.0313(11) 0.0552(16) -0.0191(11) 0.0159(12) -0.0154(10)
C16 0.0409(11) 0.0337(11) 0.0390(13) -0.0079(9) 0.0027(10) -0.0196(9)
C17 0.0427(11) 0.0294(9) 0.0374(12) -0.0098(9) -0.0011(10) -0.0208(8)
C20 0.0556(14) 0.0450(13) 0.0414(14) -0.0111(11) 0.0107(12) -0.0277(11)
O3 0.0496(9) 0.0481(10) 0.0680(13) -0.0086(9) -0.0169(9) -0.0246(8)

loop_
_atom_type_symbol
_atom_type_description
_atom_type_scat_dispersion_real
_atom_type_scat_dispersion_imag
_atom_type_scat_source
C C 0.0033 0.0016 'International Tables Vol C Tables 4.2.6.8 and 6.1.1.4'
H H 0.0000 0.0000 'International Tables Vol C Tables 4.2.6.8 and 6.1.1.4'
Li Li -0.0003 0.0001 'International Tables Vol C Tables 4.2.6.8 and 6.1.1.4'
N N 0.0061 0.0033 'International Tables Vol C Tables 4.2.6.8 and 6.1.1.4'
O O 0.0106 0.0060 'International Tables Vol C Tables 4.2.6.8 and 6.1.1.4'
F F 0.0171 0.0103 'International Tables Vol C Tables 4.2.6.8 and 6.1.1.4'
Cl Cl 0.1484 0.1585 'International Tables Vol C Tables 4.2.6.8 and 6.1.1.4'
Fe Fe 0.3463 0.8444 'International Tables Vol C Tables 4.2.6.8 and 6.1.1.4'

loop_
_geom_angle_atom_site_label_1
_geom_angle_atom_site_label_2
_geom_angle_atom_site_label_3
_geom_angle
O2 Fe1 N1 96.16(11)
O2 Fe1 O1 168.83(11)
N1 Fe1 O1 87.86(9)
O2 Fe1 Cl1 87.08(10)
N1 Fe1 Cl1 174.96(14)
O1 Fe1 Cl1 89.67(10)
O2 Fe1 Li2 38.51(12)
N1 Fe1 Li2 134.58(15)
O1 Fe1 Li2 137.07(13)
Cl1 Fe1 Li2 48.57(14)
O2 Fe1 Li1 139.98(12)
N1 Fe1 Li1 123.15(13)
O1 Fe1 Li1 35.38(11)
Cl1 Fe1 Li1 54.29(12)
Li2 Fe1 Li1 102.15(15)
Li2 Cl1 Fe1 81.39(15)
Li2 Cl1 Li1 158.5(2)
Fe1 Cl1 Li1 80.41(13)
O1 Fe1' N1 93.03(8)
O1 Fe1' O2 176.34(7)
N1 Fe1' O2 90.57(8)
O1 Fe1' Cl1' 88.18(6)
N1 Fe1' Cl1' 175.80(7)
O2 Fe1' Cl1' 88.26(5)
O1 Fe1' Li1 37.30(11)
N1 Fe1' Li1 129.99(12)
O2 Fe1' Li1 139.18(11)
Cl1' Fe1' Li1 50.94(10)
O1 Fe1' Li2 139.84(12)
N1 Fe1' Li2 126.86(12)
O2 Fe1' Li2 36.65(11)
Cl1' Fe1' Li2 51.69(11)
Li1 Fe1' Li2 102.55(15)
Fe1' Cl1' Li1 79.70(12)
Fe1' Cl1' Li2 79.97(11)
Li1 Cl1' Li2 159.26(16)
C8 F1 Li1 109.2(6)
F1 C8 F2 107.8(7)
F1 C8 F3 107.1(8)
F2 C8 F3 106.3(7)
F1 C8 C1 112.0(6)
F2 C8 C1 103.7(7)
F3 C8 C1 119.2(6)
F6 C9 F5 108.8(7)
F6 C9 F4 105.4(7)
F5 C9 F4 107.9(8)
F6 C9 C1 114.1(7)
F5 C9 C1 112.5(6)
F4 C9 C1 107.6(5)
F9 C18 F7 114.9(9)
F9 C18 F8 110.1(7)
F7 C18 F8 105.7(7)
F9 C18 C11 114.6(6)
F7 C18 C11 100.8(6)
F8 C18 C11 110.1(7)
C19 F10 Li2 107.9(6)
F10 C19 F12 102.6(7)
F10 C19 F11 108.4(8)
F12 C19 F11 106.3(7)
F10 C19 C11 109.8(6)
F12 C19 C11 104.0(7)
F11 C19 C11 123.6(6)
C8' F1' Li1 111.7(3)
F2' C8' F3' 109.4(4)
F2' C8' F1' 106.3(4)
F3' C8' F1' 104.7(5)
F2' C8' C1 114.0(4)
F3' C8' C1 113.0(4)
F1' C8' C1 109.0(4)
F4' C9' F6' 106.6(4)
F4' C9' F5' 105.6(4)
F6' C9' F5' 106.2(4)
F4' C9' C1 115.7(4)
F6' C9' C1 109.6(4)
F5' C9' C1 112.7(3)
F8' C18' F7' 104.5(3)
F8' C18' F9' 104.2(3)
F7' C18' F9' 103.0(4)
F8' C18' C11 112.5(4)
F7' C18' C11 118.0(3)
F9' C18' C11 113.2(3)
C19' F10' Li2 105.7(3)
F12' C19' F11' 107.7(3)
F12' C19' F10' 107.8(3)
F11' C19' F10' 103.9(3)
F12' C19' C11 114.1(3)
F11' C19' C11 113.2(3)
F10' C19' C11 109.6(3)
C1 O1 Fe1' 126.49(16)
C1 O1 Li1 126.9(3)
Fe1' O1 Li1 105.98(19)
C1 O1 Fe1 125.81(16)
Fe1' O1 Fe1 4.39(5)
Li1 O1 Fe1 105.83(19)
O1 C1 C8 111.9(4)
O1 C1 C9' 109.7(3)
C8 C1 C9' 88.1(4)
O1 C1 C2 116.1(2)
C8 C1 C2 115.7(4)
C9' C1 C2 111.9(3)
O1 C1 C8' 100.7(2)
C8 C1 C8' 20.6(4)
C9' C1 C8' 108.4(3)
C2 C1 C8' 109.3(3)
O1 C1 C9 106.8(3)
C8 C1 C9 103.0(5)
C9' C1 C9 15.4(3)
C2 C1 C9 101.3(3)
C8' C1 C9 123.4(4)
C11 O2 Fe1 125.81(14)
C11 O2 Li2 128.7(2)
Fe1 O2 Li2 105.3(2)
C11 O2 Fe1' 126.17(14)
Fe1 O2 Fe1' 5.13(6)
Li2 O2 Fe1' 105.15(19)
O2 C11 C19 114.4(3)
O2 C11 C18' 109.3(2)
C19 C11 C18' 90.6(4)
O2 C11 C12 115.4(2)
C19 C11 C12 113.1(3)
C18' C11 C12 111.3(2)
O2 C11 C19' 101.3(2)
C19 C11 C19' 18.6(3)
C18' C11 C19' 107.9(3)
C12 C11 C19' 110.9(2)
O2 C11 C18 109.5(3)
C19 C11 C18 100.7(5)
C18' C11 C18 11.6(3)
C12 C11 C18 101.7(3)
C19' C11 C18 118.6(4)
C3 N1 C13 117.61(19)
C3 N1 Fe1 126.83(17)
C13 N1 Fe1 115.53(15)
C3 N1 Fe1' 119.86(16)
C13 N1 Fe1' 122.45(14)
Fe1 N1 Fe1' 7.06(4)
O4 Li1 O3 103.8(3)
O4 Li1 O1 127.3(4)
O3 Li1 O1 122.9(3)
O4 Li1 O4' 15.6(3)
O3 Li1 O4' 109.1(3)
O1 Li1 O4' 127.1(4)
O4 Li1 F1' 78.3(3)
O3 Li1 F1' 96.5(3)
O1 Li1 F1' 73.88(19)
O4' Li1 F1' 92.4(3)
O4 Li1 Cl1' 105.7(4)
O3 Li1 Cl1' 104.7(2)
O1 Li1 Cl1' 86.0(2)
O4' Li1 Cl1' 90.2(3)
F1' Li1 Cl1' 156.5(3)
O4 Li1 F1 91.9(3)
O3 Li1 F1 86.8(3)
O1 Li1 F1 69.8(2)
O4' Li1 F1 106.6(3)
F1' Li1 F1 15.2(2)
Cl1' Li1 F1 155.6(3)
O4 Li1 Cl1 113.3(4)
O3 Li1 Cl1 98.9(2)
O1 Li1 Cl1 84.1(2)
O4' Li1 Cl1 97.8(3)
F1' Li1 Cl1 157.6(3)
Cl1' Li1 Cl1 8.28(7)
F1 Li1 Cl1 151.6(3)
O4 Li1 Fe1' 130.3(4)
O3 Li1 Fe1' 122.7(2)
O1 Li1 Fe1' 36.72(12)
O4' Li1 Fe1' 119.0(3)
F1' Li1 Fe1' 110.14(19)
Cl1' Li1 Fe1' 49.36(10)
F1 Li1 Fe1' 106.3(2)
Cl1 Li1 Fe1' 47.55(11)
O4 Li1 Fe1 132.6(4)
O3 Li1 Fe1 119.4(2)
O1 Li1 Fe1 38.79(12)
O4' Li1 Fe1 120.7(3)
F1' Li1 Fe1 112.55(19)
Cl1' Li1 Fe1 47.64(10)
F1 Li1 Fe1 108.0(2)
Cl1 Li1 Fe1 45.29(10)
Fe1' Li1 Fe1 3.48(3)
O6' Li2 O2 123.9(3)
O6' Li2 O5 96.0(3)
O2 Li2 O5 136.0(3)
O6' Li2 O6 10.0(3)
O2 Li2 O6 113.9(3)
O5 Li2 O6 105.5(3)
O6' Li2 O5' 110.9(4)
O2 Li2 O5' 120.7(3)
O5 Li2 O5' 15.4(2)
O6 Li2 O5' 120.0(3)
O6' Li2 F10' 91.6(3)
O2 Li2 F10' 73.9(2)
O5 Li2 F10' 88.8(3)
O6 Li2 F10' 88.4(3)
O5' Li2 F10' 84.6(3)
O6' Li2 Cl1 97.0(4)
O2 Li2 Cl1 86.3(2)
O5 Li2 Cl1 108.2(3)
O6 Li2 Cl1 96.9(3)
O5' Li2 Cl1 109.0(3)
F10' Li2 Cl1 159.9(2)
O6' Li2 Cl1' 104.3(4)
O2 Li2 Cl1' 86.47(18)
O5 Li2 Cl1' 102.0(2)
O6 Li2 Cl1' 105.0(3)
O5' Li2 Cl1' 101.2(3)
F10' Li2 Cl1' 159.6(2)
Cl1 Li2 Cl1' 8.92(8)
O6' Li2 F10 101.4(4)
O2 Li2 F10 67.0(2)
O5 Li2 F10 89.5(3)
O6 Li2 F10 97.8(3)
O5' Li2 F10 82.8(4)
F10' Li2 F10 9.99(17)
Cl1 Li2 F10 152.9(3)
Cl1' Li2 F10 150.4(2)
O6' Li2 Fe1 120.3(3)
O2 Li2 Fe1 36.22(11)
O5 Li2 Fe1 137.3(2)
O6 Li2 Fe1 112.7(3)
O5' Li2 Fe1 125.6(3)
F10' Li2 Fe1 110.07(19)
Cl1 Li2 Fe1 50.04(11)
Cl1' Li2 Fe1 50.74(10)
F10 Li2 Fe1 103.1(2)
O6' Li2 Fe1' 122.8(3)
O2 Li2 Fe1' 38.20(11)
O5 Li2 Fe1' 133.6(2)
O6 Li2 Fe1' 115.6(3)
O5' Li2 Fe1' 122.1(3)
F10' Li2 Fe1' 112.07(19)
Cl1 Li2 Fe1' 48.29(10)
Cl1' Li2 Fe1' 48.34(9)
F10 Li2 Fe1' 104.6(2)
Fe1 Li2 Fe1' 3.77(3)
C7 C2 C3 118.6(3)
C7 C2 C1 120.3(3)
C3 C2 C1 121.1(2)
N1 C3 C4 119.7(2)
N1 C3 C2 123.5(2)
C4 C3 C2 116.8(2)
C5 C4 C3 122.8(3)
C5 C4 H4A 118.6
C3 C4 H4A 118.6
C4 C5 C6 120.6(3)
C4 C5 H5A 119.7
C6 C5 H5A 119.7
C7 C6 C5 117.2(3)
C7 C6 C10 121.6(3)
C5 C6 C10 121.2(3)
C6 C7 C2 123.9(3)
C6 C7 H7A 118.1
C2 C7 H7A 118.1
C6 C10 H10A 109.5
C6 C10 H10B 109.5
H10A C10 H10B 109.5
C6 C10 H10C 109.5
H10A C10 H10C 109.5
H10B C10 H10C 109.5
C17 C12 C13 119.1(2)
C17 C12 C11 120.6(2)
C13 C12 C11 120.3(2)
N1 C13 C14 119.6(2)
N1 C13 C12 124.1(2)
C14 C13 C12 116.2(2)
C15 C14 C13 123.4(3)
C15 C14 H14A 118.3
C13 C14 H14A 118.3
C14 C15 C16 120.3(3)
C14 C15 H15A 119.8
C16 C15 H15A 119.8
C17 C16 C15 117.1(2)
C17 C16 C20 121.7(2)
C15 C16 C20 121.2(2)
C16 C17 C12 123.8(2)
C16 C17 H17A 118.1
C12 C17 H17A 118.1
C16 C20 H20A 109.5
C16 C20 H20B 109.5
H20A C20 H20B 109.5
C16 C20 H20C 109.5
H20A C20 H20C 109.5
H20B C20 H20C 109.5
C23 O3 C23' 13.6(8)
C23 O3 C21 112.6(3)
C23' O3 C21 126.0(8)
C23 O3 C21' 102.5(8)
C23' O3 C21' 112.7(11)
C21 O3 C21' 30.6(6)
C23 O3 Li1 130.2(3)
C23' O3 Li1 117.5(8)
C21 O3 Li1 115.9(3)
C21' O3 Li1 125.1(8)
O3 C21 C22 110.8(4)
O3 C21 H21A 109.5
C22 C21 H21A 109.5
O3 C21 H21B 109.5
C22 C21 H21B 109.5
H21A C21 H21B 108.1
C21 C22 H22A 109.5
C21 C22 H22B 109.5
H22A C22 H22B 109.5
C21 C22 H22C 109.5
H22A C22 H22C 109.5
H22B C22 H22C 109.5
O3 C23 C24 117.2(4)
O3 C23 H23A 108.0
C24 C23 H23A 108.0
O3 C23 H23B 108.0
C24 C23 H23B 108.0
H23A C23 H23B 107.2
C23 C24 H24A 109.5
C23 C24 H24B 109.5
H24A C24 H24B 109.5
C23 C24 H24C 109.5
H24A C24 H24C 109.5
H24B C24 H24C 109.5
C22' C21' O3 107.2(12)
C22' C21' H21C 110.3
O3 C21' H21C 110.3
C22' C21' H21D 110.3
O3 C21' H21D 110.3
H21C C21' H21D 108.5
C21' C22' H22D 109.5
C21' C22' H22E 109.5
H22D C22' H22E 109.5
C21' C22' H22F 109.5
H22D C22' H22F 109.5
H22E C22' H22F 109.5
C24' C23' O3 125.4(18)
C24' C23' H23C 106.0
O3 C23' H23C 106.0
C24' C23' H23D 106.0
O3 C23' H23D 106.0
H23C C23' H23D 106.3
C23' C24' H24D 109.5
C23' C24' H24E 109.5
H24D C24' H24E 109.5
C23' C24' H24F 109.5
H24D C24' H24F 109.5
H24E C24' H24F 109.5
C33 O4 C31 113.4(7)
C33 O4 Li1 114.8(5)
C31 O4 Li1 121.3(5)
C32 C31 O4 104.6(8)
C32 C31 H31A 110.8
O4 C31 H31A 110.8
C32 C31 H31B 110.8
O4 C31 H31B 110.8
H31A C31 H31B 108.9
C31 C32 H32A 109.5
C31 C32 H32B 109.5
H32A C32 H32B 109.5
C31 C32 H32C 109.5
H32A C32 H32C 109.5
H32B C32 H32C 109.5
O4 C33 C34 106.4(7)
O4 C33 H33A 110.4
C34 C33 H33A 110.4
O4 C33 H33B 110.4
C34 C33 H33B 110.4
H33A C33 H33B 108.6
C33 C34 H34A 109.5
C33 C34 H34B 109.5
H34A C34 H34B 109.5
C33 C34 H34C 109.5
H34A C34 H34C 109.5
H34B C34 H34C 109.5
C31' O4' C33' 100.7(8)
C31' O4' Li1 124.3(6)
C33' O4' Li1 128.0(6)
O4' C31' C32' 108.4(9)
O4' C31' H31C 110.0
C32' C31' H31C 110.0
O4' C31' H31D 110.0
C32' C31' H31D 110.0
H31C C31' H31D 108.4
C31' C32' H32D 109.5
C31' C32' H32E 109.5
H32D C32' H32E 109.5
C31' C32' H32F 109.5
H32D C32' H32F 109.5
H32E C32' H32F 109.5
C34' C33' O4' 102.8(8)
C34' C33' H33C 111.2
O4' C33' H33C 111.2
C34' C33' H33D 111.2
O4' C33' H33D 111.2
H33C C33' H33D 109.1
C33' C34' H34D 109.5
C33' C34' H34E 109.5
H34D C34' H34E 109.5
C33' C34' H34F 109.5
H34D C34' H34F 109.5
H34E C34' H34F 109.5
C41 O5 C43 110.8(5)
C41 O5 Li2 121.2(4)
C43 O5 Li2 125.9(4)
O5 C41 C42 107.8(6)
O5 C41 H41A 110.2
C42 C41 H41A 110.2
O5 C41 H41B 110.2
C42 C41 H41B 110.2
H41A C41 H41B 108.5
C41 C42 H42C 109.5
C41 C42 H42D 109.5
H42C C42 H42D 109.5
C41 C42 H42E 109.5
H42C C42 H42E 109.5
H42D C42 H42E 109.5
O5 C43 C44 114.8(7)
O5 C43 H43A 108.6
C44 C43 H43A 108.6
O5 C43 H43B 108.6
C44 C43 H43B 108.6
H43A C43 H43B 107.6
C43 C44 H44C 109.5
C43 C44 H44D 109.5
H44C C44 H44D 109.5
C43 C44 H44E 109.5
H44C C44 H44E 109.5
H44D C44 H44E 109.5
C41' O5' C44' 105.2(9)
C41' O5' Li2 139.2(10)
C44' O5' Li2 105.0(10)
O5' C41' C42' 107.0(12)
O5' C41' H41C 110.3
C42' C41' H41C 110.3
O5' C41' H41D 110.3
C42' C41' H41D 110.3
H41C C41' H41D 108.6
C41' C42' C43' 103.7(12)
C41' C42' H42A 111.0
C43' C42' H42A 111.0
C41' C42' H42B 111.0
C43' C42' H42B 111.0
H42A C42' H42B 109.0
C44' C43' C42' 106.2(11)
C44' C43' H43C 110.5
C42' C43' H43C 110.5
C44' C43' H43D 110.5
C42' C43' H43D 110.5
H43C C43' H43D 108.7
C43' C44' O5' 105.0(10)
C43' C44' H44A 110.8
O5' C44' H44A 110.8
C43' C44' H44B 110.8
O5' C44' H44B 110.8
H44A C44' H44B 108.8
C51 O6 C54 106.5(6)
C51 O6 Li2 134.5(6)
C54 O6 Li2 116.7(5)
O6 C51 C52 109.0(7)
O6 C51 H51A 109.9
C52 C51 H51A 109.9
O6 C51 H51B 109.9
C52 C51 H51B 109.9
H51A C51 H51B 108.3
C51 C52 C53 107.0(7)
C51 C52 H52A 110.3
C53 C52 H52A 110.3
C51 C52 H52B 110.3
C53 C52 H52B 110.3
H52A C52 H52B 108.6
C52 C53 C54 105.0(7)
C52 C53 H53A 110.7
C54 C53 H53A 110.7
C52 C53 H53B 110.7
C54 C53 H53B 110.7
H53A C53 H53B 108.8
C53 C54 O6 107.7(6)
C53 C54 H54A 110.2
O6 C54 H54A 110.2
C53 C54 H54B 110.2
O6 C54 H54B 110.2
H54A C54 H54B 108.5
C51' O6' C54' 104.1(7)
C51' O6' Li2 126.6(7)
C54' O6' Li2 129.1(6)
O6' C51' C52' 109.4(8)
O6' C51' H51C 109.8
C52' C51' H51C 109.8
O6' C51' H51D 109.8
C52' C51' H51D 109.8
H51C C51' H51D 108.2
C51' C52' C53' 103.5(7)
C51' C52' H52C 111.1
C53' C52' H52C 111.1
C51' C52' H52D 111.1
C53' C52' H52D 111.1
H52C C52' H52D 109.0
C52' C53' C54' 101.9(7)
C52' C53' H53C 111.4
C54' C53' H53C 111.4
C52' C53' H53D 111.4
C54' C53' H53D 111.4
H53C C53' H53D 109.3
O6' C54' C53' 101.5(8)
O6' C54' H54C 111.5
C53' C54' H54C 111.5
O6' C54' H54D 111.5
C53' C54' H54D 111.5
H54C C54' H54D 109.3

loop_
_geom_bond_atom_site_label_1
_geom_bond_atom_site_label_2
_geom_bond_distance
Fe1 O2 1.848(2)
Fe1 N1 1.960(2)
Fe1 O1 2.113(2)
Fe1 Cl1 2.338(3)
Fe1 Li2 3.017(5)
Fe1 Li1 3.244(6)
Cl1 Li2 2.287(7)
Cl1 Li1 2.672(6)
Fe1' O1 1.9261(19)
Fe1' N1 1.9704(19)
Fe1' O2 2.0174(18)
Fe1' Cl1' 2.3888(9)
Fe1' Li1 3.097(5)
Fe1' Li2 3.149(5)
Cl1' Li1 2.444(6)
Cl1' Li2 2.509(6)
F1 C8 1.293(10)
F1 Li1 2.473(9)
F2 C8 1.329(11)
F3 C8 1.379(10)
C8 C1 1.454(9)
F4 C9 1.339(11)
F5 C9 1.335(9)
F6 C9 1.313(11)
C9 C1 1.749(8)
F7 C18 1.307(10)
F8 C18 1.345(11)
F9 C18 1.249(12)
C18 C11 1.759(9)
F10 C19 1.287(9)
F10 Li2 2.559(10)
F11 C19 1.351(11)
F12 C19 1.306(10)
C19 C11 1.440(8)
F1' C8' 1.374(6)
F1' Li1 2.249(6)
F2' C8' 1.299(7)
F3' C8' 1.323(6)
C8' C1 1.630(6)
F4' C9' 1.334(6)
F5' C9' 1.350(5)
F6' C9' 1.335(6)
C9' C1 1.473(6)
F7' C18' 1.363(5)
F8' C18' 1.334(5)
F9' C18' 1.375(6)
C18' C11 1.467(5)
F10' C19' 1.374(4)
F10' Li2 2.277(7)
F11' C19' 1.340(5)
F12' C19' 1.320(5)
C19' C11 1.614(4)
O1 C1 1.381(3)
O1 Li1 1.952(5)
C1 C2 1.536(4)
O2 C11 1.377(3)
O2 Li2 1.947(5)
C11 C12 1.543(3)
N1 C3 1.391(3)
N1 C13 1.395(3)
Li1 O4 1.884(8)
Li1 O3 1.937(7)
Li1 O4' 2.132(9)
Li2 O6' 1.904(8)
Li2 O5 1.952(6)
Li2 O6 1.959(7)
Li2 O5' 2.022(9)
C2 C7 1.408(3)
C2 C3 1.414(4)
C3 C4 1.404(4)
C4 C5 1.381(4)
C4 H4A 0.9500
C5 C6 1.394(5)
C5 H5A 0.9500
C6 C7 1.369(5)
C6 C10 1.520(4)
C7 H7A 0.9500
C10 H10A 0.9800
C10 H10B 0.9800
C10 H10C 0.9800
C12 C17 1.396(3)
C12 C13 1.417(3)
C13 C14 1.413(4)
C14 C15 1.376(4)
C14 H14A 0.9500
C15 C16 1.394(4)
C15 H15A 0.9500
C16 C17 1.387(3)
C16 C20 1.509(4)
C17 H17A 0.9500
C20 H20A 0.9800
C20 H20B 0.9800
C20 H20C 0.9800
O3 C23 1.440(7)
O3 C23' 1.44(2)
O3 C21 1.449(5)
O3 C21' 1.491(17)
C21 C22 1.517(6)
C21 H21A 0.9900
C21 H21B 0.9900
C22 H22A 0.9800
C22 H22B 0.9800
C22 H22C 0.9800
C23 C24 1.486(7)
C23 H23A 0.9900
C23 H23B 0.9900
C24 H24A 0.9800
C24 H24B 0.9800
C24 H24C 0.9800
C21' C22' 1.44(2)
C21' H21C 0.9900
C21' H21D 0.9900
C22' H22D 0.9800
C22' H22E 0.9800
C22' H22F 0.9800
C23' C24' 1.40(2)
C23' H23C 0.9900
C23' H23D 0.9900
C24' H24D 0.9800
C24' H24E 0.9800
C24' H24F 0.9800
O4 C33 1.475(11)
O4 C31 1.628(12)
C31 C32 1.223(15)
C31 H31A 0.9900
C31 H31B 0.9900
C32 H32A 0.9800
C32 H32B 0.9800
C32 H32C 0.9800
C33 C34 1.589(14)
C33 H33A 0.9900
C33 H33B 0.9900
C34 H34A 0.9800
C34 H34B 0.9800
C34 H34C 0.9800
O4' C31' 1.312(12)
O4' C33' 1.546(12)
C31' C32' 1.657(17)
C31' H31C 0.9900
C31' H31D 0.9900
C32' H32D 0.9800
C32' H32E 0.9800
C32' H32F 0.9800
C33' C34' 1.486(14)
C33' H33C 0.9900
C33' H33D 0.9900
C34' H34D 0.9800
C34' H34E 0.9800
C34' H34F 0.9800
O5 C41 1.401(8)
O5 C43 1.437(9)
C41 C42 1.497(10)
C41 H41A 0.9900
C41 H41B 0.9900
C42 H42C 0.9800
C42 H42D 0.9800
C42 H42E 0.9800
C43 C44 1.486(10)
C43 H43A 0.9900
C43 H43B 0.9900
C44 H44C 0.9800
C44 H44D 0.9800
C44 H44E 0.9800
O5' C41' 1.375(13)
O5' C44' 1.492(12)
C41' C42' 1.443(15)
C41' H41C 0.9900
C41' H41D 0.9900
C42' C43' 1.475(15)
C42' H42A 0.9900
C42' H42B 0.9900
C43' C44' 1.467(15)
C43' H43C 0.9900
C43' H43D 0.9900
C44' H44A 0.9900
C44' H44B 0.9900
O6 C51 1.394(9)
O6 C54 1.465(9)
C51 C52 1.418(10)
C51 H51A 0.9900
C51 H51B 0.9900
C52 C53 1.444(11)
C52 H52A 0.9900
C52 H52B 0.9900
C53 C54 1.446(9)
C53 H53A 0.9900
C53 H53B 0.9900
C54 H54A 0.9900
C54 H54B 0.9900
O6' C51' 1.413(10)
O6' C54' 1.442(11)
C51' C52' 1.428(11)
C51' H51C 0.9900
C51' H51D 0.9900
C52' C53' 1.453(12)
C52' H52C 0.9900
C52' H52D 0.9900
C53' C54' 1.472(11)
C53' H53C 0.9900
C53' H53D 0.9900
C54' H54C 0.9900
C54' H54D 0.9900
